data_7021136
loop_
_publ_author_name
'Schulte To Brinke, Christian'
'Pape, Tania'
'Hahn, F. Ekkehardt'

_publ_section_title
;
 Synthesis of polynuclear Ag(i) and Au(i) complexes from macrocyclic
 tetraimidazolium salts.
;
_journal_issue 20
_journal_name_full 'Dalton transactions (Cambridge, England : 2003)'
_journal_page_first 7330
_journal_page_last 7337
_journal_paper_doi 10.1039/c2dt32905k
_journal_volume 42
_journal_year 2013
_chemical_formula_sum 'C34 H38 F24 N10 P4'
_chemical_formula_weight 1166.62
_chemical_name_systematic
;
?
;
_space_group_IT_number 14
_symmetry_cell_setting monoclinic
_symmetry_space_group_name_Hall '-P 2ybc'
_symmetry_space_group_name_H-M 'P 1 21/c 1'
_atom_sites_solution_hydrogens geom
_atom_sites_solution_primary direct
_atom_sites_solution_secondary difmap
_audit_creation_method SHELXL-97
_cell_angle_alpha 90.00
_cell_angle_beta 96.171(2)
_cell_angle_gamma 90.00
_cell_formula_units_Z 2
_cell_length_a 13.1901(5)
_cell_length_b 8.9195(3)
_cell_length_c 19.5264(5)
_cell_measurement_reflns_used 900
_cell_measurement_temperature 153(2)
_cell_measurement_theta_max 75
_cell_measurement_theta_min 1
_cell_volume 2283.95(13)
_computing_cell_refinement 'SAINT (Bruker AXS, 2000)'
_computing_data_collection 'SMART (Bruker AXS, 2000)'
_computing_data_reduction 'SAINT,SADABS (Bruker AXS, 2000)'
_computing_molecular_graphics
;
ORTEP3,L.J. Farrugia, J. Appl. Cryst. (1997) 30, 565
;
_computing_publication_material
;
Bruker SHELXTL
;
_computing_structure_refinement
;
SHELXL-97, G. M. Sheldrick, Acta Cryst. (2008) A64, 112-122
;
_computing_structure_solution
;
SHELXS-97 , G. M. Sheldrick, Acta Cryst. (2008) A64, 112-122
;
_diffrn_ambient_temperature 153(2)
_diffrn_detector_area_resol_mean 80
_diffrn_measured_fraction_theta_full 0.933
_diffrn_measured_fraction_theta_max 0.933
_diffrn_measurement_device_type 'CCD area detector'
_diffrn_measurement_method 'Omega and Phi scans'
_diffrn_radiation_monochromator goebel-mirror
_diffrn_radiation_source 'rotating anode'
_diffrn_radiation_type CuK\a
_diffrn_radiation_wavelength 1.54178
_diffrn_reflns_av_R_equivalents 0.0434
_diffrn_reflns_av_sigmaI/netI 0.0514
_diffrn_reflns_limit_h_max 15
_diffrn_reflns_limit_h_min -13
_diffrn_reflns_limit_k_max 10
_diffrn_reflns_limit_k_min -9
_diffrn_reflns_limit_l_max 23
_diffrn_reflns_limit_l_min -23
_diffrn_reflns_number 12957
_diffrn_reflns_theta_full 71.90
_diffrn_reflns_theta_max 71.90
_diffrn_reflns_theta_min 4.56
_exptl_absorpt_coefficient_mu 2.827
_exptl_absorpt_correction_T_max 0.7652
_exptl_absorpt_correction_T_min 0.5882
_exptl_absorpt_correction_type multi-scan
_exptl_absorpt_process_details
;
Corrections were done with the SADABS program, utilizing the none merged
raw data obtained from the integration process. Integration and final cell
refinement were done with SAINT.
SADABS reports ratio of Tmin/Tmax = 0.661652
;
_exptl_crystal_colour colourless
_exptl_crystal_density_diffrn 1.696
_exptl_crystal_density_method 'not measured'
_exptl_crystal_description 'transparent prism'
_exptl_crystal_F_000 1176
_exptl_crystal_size_max 0.21
_exptl_crystal_size_mid 0.14
_exptl_crystal_size_min 0.10
_refine_diff_density_max 0.611
_refine_diff_density_min -0.423
_refine_diff_density_rms 0.107
_refine_ls_extinction_method none
_refine_ls_goodness_of_fit_ref 1.058
_refine_ls_hydrogen_treatment noref
_refine_ls_matrix_type full
_refine_ls_number_parameters 326
_refine_ls_number_reflns 4185
_refine_ls_number_restraints 0
_refine_ls_restrained_S_all 1.058
_refine_ls_R_factor_all 0.0558
_refine_ls_R_factor_gt 0.0488
_refine_ls_shift/su_max 0.000
_refine_ls_shift/su_mean 0.000
_refine_ls_structure_factor_coef Fsqd
_refine_ls_weighting_details 'calc w=1/[\s^2^(Fo^2^)+(0.0630P)^2^+2.1620P] where P=(Fo^2^+2Fc^2^)/3'
_refine_ls_weighting_scheme calc
_refine_ls_wR_factor_gt 0.1299
_refine_ls_wR_factor_ref 0.1351
_reflns_number_gt 3593
_reflns_number_total 4185
_reflns_threshold_expression >2sigma(I)
_cod_data_source_file c2dt32905k.txt
_cod_data_source_block sad_(H4-1)(PF6)4
_cod_original_sg_symbol_H-M P2(1)/c
_cod_database_code 7021136

loop_
_symmetry_equiv_pos_as_xyz
'x, y, z'
'-x, y+1/2, -z+1/2'
'-x, -y, -z'
'x, -y-1/2, z-1/2'

loop_
_atom_site_label
_atom_site_type_symbol
_atom_site_fract_x
_atom_site_fract_y
_atom_site_fract_z
_atom_site_U_iso_or_equiv
_atom_site_adp_type
_atom_site_occupancy
_atom_site_symmetry_multiplicity
_atom_site_calc_flag
_atom_site_refinement_flags
C1 C 0.37736(18) 0.3445(3) 0.06773(12) 0.0259(5) Uani 1 1 d .
H1 H 0.4011 0.3044 0.0273 0.031 Uiso 1 1 calc R
C2 C 0.29970(19) 0.4861(3) 0.13762(12) 0.0274(5) Uani 1 1 d .
H2 H 0.2595 0.5639 0.1540 0.033 Uiso 1 1 calc R
C3 C 0.34820(18) 0.3765(3) 0.17556(12) 0.0275(5) Uani 1 1 d .
H3 H 0.3487 0.3621 0.2238 0.033 Uiso 1 1 calc R
C4 C 0.46388(18) 0.1614(3) 0.14886(13) 0.0283(5) Uani 1 1 d .
H4A H 0.4493 0.0809 0.1143 0.034 Uiso 1 1 calc R
H4B H 0.4504 0.1214 0.1943 0.034 Uiso 1 1 calc R
C5 C 0.63221(19) 0.1745(3) 0.10290(12) 0.0255(5) Uani 1 1 d .
H5 H 0.6138 0.1196 0.0618 0.031 Uiso 1 1 calc R
C6 C 0.62572(19) 0.2859(3) 0.20305(12) 0.0269(5) Uani 1 1 d .
H6 H 0.6012 0.3224 0.2439 0.032 Uiso 1 1 calc R
C7 C 0.72057(19) 0.3028(3) 0.18475(12) 0.0272(5) Uani 1 1 d .
H7 H 0.7756 0.3534 0.2104 0.033 Uiso 1 1 calc R
C8 C 0.81440(19) 0.2188(3) 0.08389(13) 0.0289(5) Uani 1 1 d .
H8A H 0.7944 0.1704 0.0388 0.035 Uiso 1 1 calc R
H8B H 0.8654 0.1537 0.1103 0.035 Uiso 1 1 calc R
C9 C 0.86162(18) 0.3690(3) 0.07242(12) 0.0275(5) Uani 1 1 d .
C10 C 0.9552(2) 0.4045(4) 0.10848(13) 0.0363(6) Uani 1 1 d .
H10 H 0.9882 0.3337 0.1397 0.044 Uiso 1 1 calc R
C11 C 1.0009(2) 0.5415(4) 0.09942(14) 0.0407(7) Uani 1 1 d .
H11 H 1.0647 0.5644 0.1246 0.049 Uiso 1 1 calc R
C12 C 0.0457(2) 0.3550(3) -0.05409(14) 0.0381(6) Uani 1 1 d .
H12 H 0.0139 0.2613 -0.0476 0.046 Uiso 1 1 calc R
C13 C 0.1391(2) 0.3882(3) -0.01801(13) 0.0315(6) Uani 1 1 d .
H13 H 0.1716 0.3162 0.0128 0.038 Uiso 1 1 calc R
C14 C 0.18594(18) 0.5255(3) -0.02627(12) 0.0254(5) Uani 1 1 d .
C15 C 0.28911(18) 0.5632(3) 0.01148(12) 0.0275(5) Uani 1 1 d .
H15A H 0.3412 0.5569 -0.0213 0.033 Uiso 1 1 calc R
H15B H 0.2878 0.6679 0.0281 0.033 Uiso 1 1 calc R
C21 C 0.8692(3) 0.9049(4) 0.22685(14) 0.0461(8) Uani 1 1 d .
C22 C 0.8867(4) 0.7476(4) 0.2191(2) 0.0684(11) Uani 1 1 d .
H22A H 0.9600 0.7293 0.2189 0.103 Uiso 1 1 calc R
H22B H 0.8505 0.7128 0.1755 0.103 Uiso 1 1 calc R
H22C H 0.8616 0.6931 0.2574 0.103 Uiso 1 1 calc R
N4 N 0.72300(15) 0.2333(2) 0.12216(10) 0.0234(4) Uani 1 1 d .
N3 N 0.57088(15) 0.2058(2) 0.15130(10) 0.0233(4) Uani 1 1 d .
N2 N 0.39713(15) 0.2890(2) 0.13093(10) 0.0234(4) Uani 1 1 d .
N1 N 0.31950(15) 0.4640(2) 0.07052(10) 0.0236(4) Uani 1 1 d .
N11 N 0.8563(3) 1.0289(4) 0.23420(16) 0.0656(9) Uani 1 1 d .
P1 P 0.18609(5) 0.98325(7) 0.11403(4) 0.03075(19) Uani 1 1 d .
P2 P 0.55561(5) 0.73848(7) 0.12020(3) 0.02918(19) Uani 1 1 d .
F1 F 0.10283(15) 0.9593(2) 0.16593(11) 0.0577(5) Uani 1 1 d .
F2 F 0.27269(14) 1.0059(2) 0.06251(9) 0.0499(5) Uani 1 1 d .
F3 F 0.27363(14) 0.9897(2) 0.17753(9) 0.0502(5) Uani 1 1 d .
F4 F 0.10216(15) 0.9778(3) 0.04968(11) 0.0632(6) Uani 1 1 d .
F5 F 0.17426(15) 1.16003(19) 0.11889(10) 0.0519(5) Uani 1 1 d .
F6 F 0.19952(16) 0.8062(2) 0.10820(12) 0.0658(6) Uani 1 1 d .
F7 F 0.52350(15) 0.5957(2) 0.07358(9) 0.0526(5) Uani 1 1 d .
F8 F 0.58504(16) 0.88469(19) 0.16491(9) 0.0533(5) Uani 1 1 d .
F9 F 0.53016(17) 0.8448(2) 0.05308(9) 0.0583(5) Uani 1 1 d .
F10 F 0.5787(2) 0.6377(2) 0.18557(10) 0.0814(8) Uani 1 1 d .
F11 F 0.66713(15) 0.7220(3) 0.09990(12) 0.0654(6) Uani 1 1 d .
F12 F 0.44092(16) 0.7608(3) 0.13604(12) 0.0722(7) Uani 1 1 d .

loop_
_atom_site_aniso_label
_atom_site_aniso_U_11
_atom_site_aniso_U_22
_atom_site_aniso_U_33
_atom_site_aniso_U_23
_atom_site_aniso_U_13
_atom_site_aniso_U_12
C1 0.0290(13) 0.0271(13) 0.0222(11) 0.0011(9) 0.0061(9) -0.0015(9)
C2 0.0286(13) 0.0297(13) 0.0244(12) -0.0026(9) 0.0057(10) 0.0006(9)
C3 0.0286(13) 0.0328(14) 0.0217(11) -0.0004(9) 0.0055(9) -0.0010(10)
C4 0.0268(13) 0.0242(12) 0.0342(13) 0.0059(10) 0.0048(10) -0.0019(9)
C5 0.0327(13) 0.0215(12) 0.0222(11) 0.0017(9) 0.0037(9) 0.0003(9)
C6 0.0317(13) 0.0268(13) 0.0223(11) -0.0013(9) 0.0039(9) 0.0020(9)
C7 0.0289(13) 0.0277(13) 0.0248(12) -0.0026(9) 0.0011(9) 0.0006(9)
C8 0.0301(13) 0.0321(14) 0.0260(12) 0.0061(10) 0.0097(10) 0.0082(10)
C9 0.0250(12) 0.0351(14) 0.0236(11) 0.0007(10) 0.0082(9) 0.0020(10)
C10 0.0263(13) 0.0560(18) 0.0268(13) 0.0047(12) 0.0039(10) 0.0063(12)
C11 0.0271(14) 0.062(2) 0.0327(14) -0.0058(13) 0.0029(11) -0.0088(12)
C12 0.0341(15) 0.0472(17) 0.0342(14) -0.0062(12) 0.0094(11) -0.0154(12)
C13 0.0327(14) 0.0349(14) 0.0277(12) 0.0033(10) 0.0074(10) -0.0048(10)
C14 0.0236(12) 0.0322(13) 0.0211(11) 0.0019(9) 0.0055(9) -0.0013(9)
C15 0.0290(13) 0.0264(13) 0.0266(12) 0.0094(10) 0.0005(10) -0.0025(9)
C21 0.0538(19) 0.057(2) 0.0281(14) 0.0087(13) 0.0082(13) 0.0163(15)
C22 0.100(3) 0.060(2) 0.045(2) -0.0030(16) 0.007(2) 0.023(2)
N4 0.0270(10) 0.0231(10) 0.0205(9) 0.0036(7) 0.0049(8) 0.0028(7)
N3 0.0242(10) 0.0201(10) 0.0259(10) 0.0027(8) 0.0039(8) 0.0005(7)
N2 0.0244(10) 0.0229(10) 0.0233(9) 0.0026(8) 0.0049(8) -0.0030(7)
N1 0.0243(10) 0.0255(10) 0.0206(9) 0.0026(8) 0.0012(8) -0.0023(8)
N11 0.084(2) 0.061(2) 0.0522(18) 0.0133(15) 0.0074(16) 0.0229(17)
P1 0.0302(4) 0.0244(4) 0.0377(4) 0.0004(3) 0.0040(3) -0.0036(2)
P2 0.0375(4) 0.0271(4) 0.0236(3) -0.0046(2) 0.0060(3) -0.0022(2)
F1 0.0529(11) 0.0509(11) 0.0747(13) -0.0068(10) 0.0323(10) -0.0128(9)
F2 0.0481(11) 0.0621(12) 0.0411(9) -0.0046(8) 0.0121(8) -0.0140(8)
F3 0.0465(10) 0.0640(12) 0.0381(9) 0.0155(8) -0.0048(8) -0.0051(8)
F4 0.0470(11) 0.0759(14) 0.0623(13) -0.0083(10) -0.0145(10) -0.0115(9)
F5 0.0651(12) 0.0267(9) 0.0633(12) 0.0042(8) 0.0040(9) 0.0007(8)
F6 0.0715(14) 0.0278(10) 0.1021(17) -0.0056(10) 0.0278(12) 0.0007(8)
F7 0.0651(12) 0.0433(10) 0.0520(10) -0.0209(8) 0.0192(9) -0.0202(8)
F8 0.0929(14) 0.0284(9) 0.0343(9) -0.0064(7) -0.0125(9) 0.0017(8)
F9 0.0917(15) 0.0527(12) 0.0291(9) 0.0003(8) 0.0005(9) 0.0103(10)
F10 0.172(3) 0.0354(11) 0.0368(10) 0.0062(8) 0.0119(13) 0.0259(13)
F11 0.0373(11) 0.0782(15) 0.0812(15) -0.0241(12) 0.0089(9) -0.0077(9)
F12 0.0580(14) 0.0781(16) 0.0867(16) -0.0200(12) 0.0362(12) -0.0010(11)

loop_
_atom_type_symbol
_atom_type_description
_atom_type_scat_dispersion_real
_atom_type_scat_dispersion_imag
_atom_type_scat_source
C C 0.0181 0.0091 'International Tables Vol C Tables 4.2.6.8 and 6.1.1.4'
H H 0.0000 0.0000 'International Tables Vol C Tables 4.2.6.8 and 6.1.1.4'
N N 0.0311 0.0180 'International Tables Vol C Tables 4.2.6.8 and 6.1.1.4'
F F 0.0727 0.0534 'International Tables Vol C Tables 4.2.6.8 and 6.1.1.4'
P P 0.2955 0.4335 'International Tables Vol C Tables 4.2.6.8 and 6.1.1.4'

loop_
_geom_angle_atom_site_label_1
_geom_angle_atom_site_label_2
_geom_angle_atom_site_label_3
_geom_angle
_geom_angle_site_symmetry_1
_geom_angle_site_symmetry_3
N1 C1 N2 108.7(2) . .
C3 C2 N1 107.0(2) . .
C2 C3 N2 106.8(2) . .
N2 C4 N3 110.59(19) . .
N4 C5 N3 108.3(2) . .
C7 C6 N3 107.0(2) . .
C6 C7 N4 107.3(2) . .
N4 C8 C9 111.54(19) . .
C10 C9 C14 118.9(2) . 3_665
C10 C9 C8 119.1(2) . .
C14 C9 C8 121.9(2) 3_665 .
C11 C10 C9 120.8(3) . .
C12 C11 C10 120.3(3) 3_665 .
C11 C12 C13 119.6(3) 3_665 .
C12 C13 C14 120.8(3) . .
C13 C14 C9 119.5(2) . 3_665
C13 C14 C15 121.8(2) . .
C9 C14 C15 118.7(2) 3_665 .
N1 C15 C14 113.71(19) . .
N11 C21 C22 178.7(4) . .
C5 N4 C7 108.9(2) . .
C5 N4 C8 125.3(2) . .
C7 N4 C8 125.6(2) . .
C5 N3 C6 108.46(19) . .
C5 N3 C4 125.1(2) . .
C6 N3 C4 126.4(2) . .
C1 N2 C3 108.5(2) . .
C1 N2 C4 124.5(2) . .
C3 N2 C4 126.9(2) . .
C1 N1 C2 109.0(2) . .
C1 N1 C15 124.3(2) . .
C2 N1 C15 126.5(2) . .
F4 P1 F1 91.72(12) . .
F4 P1 F5 90.74(11) . .
F1 P1 F5 90.95(11) . .
F4 P1 F6 89.23(12) . .
F1 P1 F6 90.11(11) . .
F5 P1 F6 178.94(12) . .
F4 P1 F3 178.21(11) . .
F1 P1 F3 90.07(11) . .
F5 P1 F3 89.17(10) . .
F6 P1 F3 90.83(12) . .
F4 P1 F2 89.45(11) . .
F1 P1 F2 178.69(12) . .
F5 P1 F2 89.62(10) . .
F6 P1 F2 89.32(11) . .
F3 P1 F2 88.76(10) . .
F10 P2 F11 92.66(15) . .
F10 P2 F12 91.10(15) . .
F11 P2 F12 176.21(14) . .
F10 P2 F8 90.50(11) . .
F11 P2 F8 92.02(11) . .
F12 P2 F8 88.39(12) . .
F10 P2 F7 91.33(11) . .
F11 P2 F7 88.84(10) . .
F12 P2 F7 90.63(11) . .
F8 P2 F7 177.95(11) . .
F10 P2 F9 178.97(12) . .
F11 P2 F9 88.22(12) . .
F12 P2 F9 88.02(13) . .
F8 P2 F9 88.93(10) . .
F7 P2 F9 89.23(10) . .

loop_
_geom_bond_atom_site_label_1
_geom_bond_atom_site_label_2
_geom_bond_distance
_geom_bond_site_symmetry_2
C1 N1 1.315(3) .
C1 N2 1.329(3) .
C2 C3 1.346(4) .
C2 N1 1.377(3) .
C3 N2 1.380(3) .
C4 N2 1.459(3) .
C4 N3 1.462(3) .
C5 N4 1.324(3) .
C5 N3 1.338(3) .
C6 C7 1.346(3) .
C6 N3 1.378(3) .
C7 N4 1.374(3) .
C8 N4 1.491(3) .
C8 C9 1.504(4) .
C9 C10 1.390(4) .
C9 C14 1.403(3) 3_665
C10 C11 1.382(4) .
C11 C12 1.377(4) 3_665
C12 C11 1.377(4) 3_665
C12 C13 1.384(4) .
C13 C14 1.388(4) .
C14 C9 1.403(3) 3_665
C14 C15 1.514(3) .
C15 N1 1.474(3) .
C21 N11 1.131(4) .
C21 C22 1.433(5) .
P1 F4 1.584(2) .
P1 F1 1.5868(18) .
P1 F5 1.5884(18) .
P1 F6 1.5942(19) .
P1 F3 1.6020(18) .
P1 F2 1.6141(18) .
P2 F10 1.564(2) .
P2 F11 1.571(2) .
P2 F12 1.589(2) .
P2 F8 1.5940(17) .
P2 F7 1.5962(17) .
P2 F9 1.6231(19) .
